data_9008385
loop_
_publ_author_name
'Sawada, H.'
'Kawada, I.'
'Hellner, E.'
'Tokonami, M.'

_publ_section_title
;
 The crystal structure of senandorite (andorite VI): PbAgSb3S6
;
_journal_name_full 'Zeitschrift fur Kristallographie'
_journal_page_first 141
_journal_page_last 150
_journal_paper_doi 10.1524/zkri.1987.180.1-4.141
_journal_volume 180
_journal_year 1987
_chemical_compound_source 'Freiberg, Saxony, Germany'
_chemical_formula_sum 'Ag Pb S6 Sb3'
_chemical_name_mineral 'Andorite VI'
_space_group_IT_number 33
_symmetry_space_group_name_Hall 'P -2ac -2n'
_symmetry_space_group_name_H-M 'P n 21 a'
_cell_angle_alpha 90
_cell_angle_beta 90
_cell_angle_gamma 90
_cell_length_a 13.005
_cell_length_b 19.155
_cell_length_c 25.62199
_cell_formula_units_Z 24
_cell_volume 6382.714
_database_code_amcsd 0010974
_exptl_crystal_density_diffrn 5.449
_cod_original_formula_sum 'Pb Ag Sb3 S6'
_cod_database_code 9008385

loop_
_space_group_symop_operation_xyz
x,y,z
1/2+x,y,1/2-z
1/2-x,1/2+y,1/2+z
-x,1/2+y,-z

loop_
_atom_site_label
_atom_site_fract_x
_atom_site_fract_y
_atom_site_fract_z
_atom_site_U_iso_or_equiv
Pb1 0.57230 0.75000 0.03430 0.01267
Pb2 0.57140 0.73580 0.19710 0.01520
Pb3 0.57600 0.74730 0.36910 0.01140
Pb4 0.59880 0.74840 0.54660 0.01520
Pb5 0.59700 0.74900 0.70950 0.01900
Pb6 0.58830 0.73830 0.87580 0.01900
Ag1 0.66010 0.36630 0.04240 0.02533
Ag2 0.67370 0.35090 0.21160 0.03673
Ag3 0.66990 0.13530 0.37480 0.04306
Ag4 0.68520 0.34730 0.54700 0.02913
Ag5 0.66620 0.35190 0.70730 0.02913
Ag6 0.67070 0.12800 0.86800 0.02786
Sb11 0.38010 0.43920 0.04540 0.00633
Sb12 0.36780 0.44070 0.19870 0.01013
Sb13 0.37990 0.43660 0.37200 0.01267
Sb14 0.38670 0.44600 0.54970 0.00380
Sb15 0.37830 0.44140 0.70700 0.00633
Sb16 0.37910 0.43520 0.86540 0.01013
Sb21 0.36620 0.04910 0.03200 0.01013
Sb22 0.37130 0.05060 0.20660 0.00633
Sb23 0.37250 0.03550 0.37690 0.01393
Sb24 0.38040 0.04340 0.53750 0.00887
Sb25 0.38810 0.04090 0.71570 0.01393
Sb26 0.37850 0.04080 0.87250 0.01267
Sb31 0.64640 0.11860 0.03780 0.01267
Sb32 0.62550 0.13530 0.20940 0.01520
Sb33 0.63090 0.34970 0.37610 0.00887
Sb34 0.62260 0.14310 0.54180 0.01393
Sb35 0.65310 0.11990 0.71070 0.00507
Sb36 0.65280 0.36700 0.87520 0.01140
S11 0.27300 0.33000 0.04600 0.01393
S12 0.29000 0.32500 0.20900 0.01013
S13 0.27300 0.33400 0.37800 0.01140
S14 0.28100 0.33700 0.55800 0.01013
S15 0.26200 0.34100 0.70300 0.01520
S16 0.29400 0.32700 0.87400 0.01140
S21 0.53100 0.58900 0.04600 0.02026
S22 0.49400 0.59600 0.18600 0.01140
S23 0.50700 0.60000 0.39100 0.01773
S24 0.50500 0.59500 0.52600 0.01900
S25 0.50800 0.59600 0.72200 0.02153
S26 0.51000 0.59100 0.86000 0.01140
S31 0.57400 0.23400 0.04400 0.02026
S32 0.55100 0.25500 0.21400 0.01520
S33 0.55100 0.23400 0.37400 0.00507
S34 0.54800 0.26300 0.53900 0.02026
S35 0.57100 0.23100 0.71600 0.01140
S36 0.58100 0.24700 0.88000 0.00380
S41 0.77200 0.49500 0.02100 0.01140
S42 0.71600 0.48200 0.22000 0.01773
S43 0.73800 0.49800 0.35800 0.01900
S44 0.71900 0.47800 0.55100 0.00380
S45 0.74600 0.48900 0.69000 0.00253
S46 0.79300 0.50900 0.88200 0.01393
S51 0.49700 0.90000 0.01800 0.00380
S52 0.52000 0.89300 0.21400 0.00253
S53 0.50100 0.89600 0.35300 0.00507
S54 0.50800 0.90200 0.55600 0.00380
S55 0.50500 0.88700 0.69800 0.00760
S56 0.51700 0.90500 0.88000 0.01013
S61 0.27900 0.16300 0.03600 0.00633
S62 0.26600 0.15600 0.20800 0.02280
S63 0.27100 0.14800 0.38800 0.00887
S64 0.26300 0.15000 0.53700 0.00507
S65 0.28500 0.15300 0.72100 0.01267
S66 0.26800 0.15200 0.86400 0.00507

loop_
_cod_related_entry_id
_cod_related_entry_database
_cod_related_entry_code
1 AMCSD 0010974
